data_7108421
loop_
_publ_author_name
'Qingxiang Yang'
'Xingqiu Chen'
'Zhijun Chen'
'Ying Hao'
'Yizhi Li'
'Qingyi Lu'
'Hegen Zheng'

_publ_section_title
;
 Metal-organic frameworks constructed from flexible V-shaped ligands:
 adjustment of the topology, interpenetration and porosity via a solvent
 system
;
_journal_name_full Chem.Commun.
_journal_page_first 10016
_journal_paper_doi 10.1039/c2cc35340g
_journal_volume 48
_journal_year 2012
_chemical_formula_sum 'C17 H21 Cu N2 O7.5'
_chemical_formula_weight 436.86
_chemical_name_systematic
;
?
;
_space_group_IT_number 70
_symmetry_cell_setting orthorhombic
_symmetry_space_group_name_Hall '-F 2uv 2vw'
_symmetry_space_group_name_H-M 'F d d d :2'
_atom_sites_solution_hydrogens geom
_atom_sites_solution_primary direct
_atom_sites_solution_secondary difmap
_audit_creation_method SHELXL-97
_cell_angle_alpha 90.00
_cell_angle_beta 90.00
_cell_angle_gamma 90.00
_cell_formula_units_Z 32
_cell_length_a 16.6727(11)
_cell_length_b 30.982(2)
_cell_length_c 33.554(2)
_cell_measurement_temperature 296(2)
_cell_volume 17332.4(19)
_computing_cell_refinement 'SMART (Bruker, 2000)'
_computing_data_collection 'SMART (Bruker, 2000)'
_computing_data_reduction 'SMART (Bruker, 2000)'
_computing_molecular_graphics SHELXTL
_computing_publication_material SHELXTL
_computing_structure_refinement 'SHELXL-97 (Sheldrick, 1997)'
_computing_structure_solution 'SHELXS-97 (Sheldrick, 1990)'
_diffrn_ambient_temperature 296(2)
_diffrn_measured_fraction_theta_full 0.994
_diffrn_measured_fraction_theta_max 0.994
_diffrn_measurement_device_type 'CCD area detector'
_diffrn_measurement_method 'phi and omega scans'
_diffrn_radiation_monochromator graphite
_diffrn_radiation_source 'fine-focus sealed tube'
_diffrn_radiation_type MoK\a
_diffrn_radiation_wavelength 0.71073
_diffrn_reflns_av_R_equivalents 0.0611
_diffrn_reflns_av_sigmaI/netI 0.0336
_diffrn_reflns_limit_h_max 19
_diffrn_reflns_limit_h_min -19
_diffrn_reflns_limit_k_max 36
_diffrn_reflns_limit_k_min -36
_diffrn_reflns_limit_l_max 39
_diffrn_reflns_limit_l_min -32
_diffrn_reflns_number 23442
_diffrn_reflns_theta_full 25.02
_diffrn_reflns_theta_max 25.02
_diffrn_reflns_theta_min 2.29
_exptl_absorpt_coefficient_mu 1.047
_exptl_absorpt_correction_T_max 0.8950
_exptl_absorpt_correction_T_min 0.8203
_exptl_absorpt_correction_type multi-scan
_exptl_absorpt_process_details 'SADABS; Bruker, 2000'
_exptl_crystal_colour green
_exptl_crystal_density_diffrn 1.339
_exptl_crystal_density_method 'not measured'
_exptl_crystal_description cubic
_exptl_crystal_F_000 7274
_exptl_crystal_size_max 0.20
_exptl_crystal_size_mid 0.16
_exptl_crystal_size_min 0.11
_platon_squeeze_details
;
The PLATON SQUEEZE procedure was used to treat regions of
diffuse solvent which could not be sensibly modelled
in terms of atomic sites. Their contribution to the
diffraction pattern was removed and modified F(obs)**2
written to a new HKL file. The number of electrons thus located,
842 per unit cell, is included in the formula, formula weight,
calculated density, and F(000). This residual electron density
was assigned to two and one half molecules of the water solvent,
[842/32 = 26e per ligand; two and one half molecules
of the water would give 25e].
;
_refine_diff_density_max 0.752
_refine_diff_density_min -1.035
_refine_diff_density_rms 0.098
_refine_ls_extinction_method none
_refine_ls_goodness_of_fit_ref 1.061
_refine_ls_hydrogen_treatment constr
_refine_ls_matrix_type full
_refine_ls_number_parameters 261
_refine_ls_number_reflns 3811
_refine_ls_number_restraints 256
_refine_ls_restrained_S_all 1.169
_refine_ls_R_factor_all 0.0724
_refine_ls_R_factor_gt 0.0618
_refine_ls_shift/su_max 0.001
_refine_ls_shift/su_mean 0.000
_refine_ls_structure_factor_coef Fsqd
_refine_ls_weighting_details 'calc w=1/[\s^2^(Fo^2^)+(0.0842P)^2^+193.7441P] where P=(Fo^2^+2Fc^2^)/3'
_refine_ls_weighting_scheme calc
_refine_ls_wR_factor_gt 0.1583
_refine_ls_wR_factor_ref 0.1667
_reflns_number_gt 3200
_reflns_number_total 3811
_reflns_threshold_expression >2sigma(I)
_cod_data_source_file c2cc35340g.txt
_cod_data_source_block 1
_cod_original_cell_volume 17332.5(19)
_cod_original_sg_symbol_H-M ' Fddd'
_cod_database_code 7108421

loop_
_symmetry_equiv_pos_as_xyz
'x, y, z'
'-x+3/4, -y+3/4, z'
'-x+3/4, y, -z+3/4'
'x, -y+3/4, -z+3/4'
'x, y+1/2, z+1/2'
'-x+3/4, -y+5/4, z+1/2'
'-x+3/4, y+1/2, -z+5/4'
'x, -y+5/4, -z+5/4'
'x+1/2, y, z+1/2'
'-x+5/4, -y+3/4, z+1/2'
'-x+5/4, y, -z+5/4'
'x+1/2, -y+3/4, -z+5/4'
'x+1/2, y+1/2, z'
'-x+5/4, -y+5/4, z'
'-x+5/4, y+1/2, -z+3/4'
'x+1/2, -y+5/4, -z+3/4'
'-x, -y, -z'
'x-3/4, y-3/4, -z'
'x-3/4, -y, z-3/4'
'-x, y-3/4, z-3/4'
'-x, -y+1/2, -z+1/2'
'x-3/4, y-1/4, -z+1/2'
'x-3/4, -y+1/2, z-1/4'
'-x, y-1/4, z-1/4'
'-x+1/2, -y, -z+1/2'
'x-1/4, y-3/4, -z+1/2'
'x-1/4, -y, z-1/4'
'-x+1/2, y-3/4, z-1/4'
'-x+1/2, -y+1/2, -z'
'x-1/4, y-1/4, -z'
'x-1/4, -y+1/2, z-3/4'
'-x+1/2, y-1/4, z-3/4'

loop_
_atom_site_label
_atom_site_type_symbol
_atom_site_fract_x
_atom_site_fract_y
_atom_site_fract_z
_atom_site_U_iso_or_equiv
_atom_site_adp_type
_atom_site_occupancy
_atom_site_symmetry_multiplicity
_atom_site_calc_flag
_atom_site_refinement_flags
_atom_site_disorder_assembly
_atom_site_disorder_group
O3 O 0.5801(2) 0.44513(11) 0.00844(10) 0.0340(8) Uani 1 1 d U . .
O1 O 0.5801(2) 0.49822(11) -0.05536(10) 0.0327(8) Uani 1 1 d U . .
O2 O 0.5885(2) 0.55141(11) -0.01049(10) 0.0333(6) Uani 1 1 d U . .
C1 C 0.6824(3) 0.54992(15) -0.06252(14) 0.0277(10) Uani 1 1 d U . .
C2 C 0.7170(3) 0.52802(17) -0.09462(15) 0.0360(11) Uani 1 1 d U . .
H2 H 0.6955 0.5017 -0.1027 0.043 Uiso 1 1 calc R . .
C3 C 0.7817(3) 0.54456(17) -0.11437(16) 0.0370(11) Uani 1 1 d U . .
H3 H 0.8049 0.5290 -0.1351 0.044 Uiso 1 1 calc R . .
C4 C 0.8134(3) 0.58457(15) -0.10364(14) 0.0293(10) Uani 1 1 d U . .
C5 C 0.7791(3) 0.60653(16) -0.07177(14) 0.0307(10) Uani 1 1 d U . .
H5 H 0.8001 0.6330 -0.0640 0.037 Uiso 1 1 calc R . .
C6 C 0.7148(3) 0.58973(15) -0.05161(14) 0.0298(10) Uani 1 1 d U . .
H6 H 0.6926 0.6050 -0.0305 0.036 Uiso 1 1 calc R . .
C7 C 0.6121(3) 0.53181(14) -0.04120(14) 0.0271(10) Uani 1 1 d U . .
C8 C 0.6110(3) 0.46302(14) 0.03860(14) 0.0271(10) Uani 1 1 d U A .
C9 C 0.6821(3) 0.44083(15) 0.05669(14) 0.0286(10) Uani 1 1 d U . .
C10 C 0.7132(3) 0.45378(15) 0.09334(14) 0.0282(10) Uani 1 1 d U . .
H10 H 0.6904 0.4770 0.1068 0.034 Uiso 1 1 calc R . .
C11 C 0.7775(3) 0.43221(15) 0.10975(14) 0.0304(10) Uani 1 1 d U . .
H11 H 0.7974 0.4410 0.1343 0.037 Uiso 1 1 calc R . .
C12 C 0.8134(3) 0.39746(15) 0.09027(14) 0.0307(10) Uani 1 1 d U . .
C13 C 0.7825(3) 0.38538(17) 0.05309(15) 0.0372(11) Uani 1 1 d U . .
H13 H 0.8063 0.3629 0.0391 0.045 Uiso 1 1 calc R . .
C14 C 0.71745(18) 0.40637(10) 0.03702(9) 0.0362(11) Uani 1 1 d U . .
H14 H 0.6969 0.3973 0.0126 0.043 Uiso 1 1 calc R . .
O5 O 0.50899(18) 0.59054(10) 0.06032(9) 0.0418(7) Uani 1 1 d U . .
C15 C 0.4763(7) 0.6231(3) 0.0462(4) 0.0429(11) Uani 0.475(6) 1 d PDU A 1
H15 H 0.4637 0.6284 0.0197 0.052 Uiso 0.475(6) 1 calc PR A 1
N3 N 0.4611(6) 0.6530(3) 0.0823(3) 0.0494(16) Uani 0.475(6) 1 d PDU A 1
C16 C 0.5360(10) 0.6767(6) 0.0774(6) 0.075(4) Uani 0.475(6) 1 d PDU A 1
H16A H 0.5797 0.6567 0.0754 0.113 Uiso 0.475(6) 1 calc PR A 1
H16B H 0.5441 0.6953 0.0999 0.113 Uiso 0.475(6) 1 calc PR A 1
H16C H 0.5333 0.6938 0.0535 0.113 Uiso 0.475(6) 1 calc PR A 1
C17 C 0.3918(8) 0.6747(4) 0.0980(4) 0.0552(18) Uani 0.475(6) 1 d PDU A 1
H17A H 0.3475 0.6549 0.0989 0.083 Uiso 0.475(6) 1 calc PR A 1
H17B H 0.3784 0.6987 0.0812 0.083 Uiso 0.475(6) 1 calc PR A 1
H17C H 0.4032 0.6849 0.1244 0.083 Uiso 0.475(6) 1 calc PR A 1
C15' C 0.4542(6) 0.6135(3) 0.0688(3) 0.0459(13) Uani 0.525(6) 1 d PDU A 2
H15' H 0.4045 0.6049 0.0785 0.055 Uiso 0.525(6) 1 calc PR A 2
N3' N 0.4832(6) 0.6627(3) 0.0601(3) 0.0495(13) Uani 0.525(6) 1 d PDU A 2
C17' C 0.4491(8) 0.7000(4) 0.0403(4) 0.0599(19) Uani 0.525(6) 1 d PDU A 2
H17D H 0.4118 0.6907 0.0203 0.090 Uiso 0.525(6) 1 calc PR A 2
H17E H 0.4912 0.7165 0.0280 0.090 Uiso 0.525(6) 1 calc PR A 2
H17F H 0.4217 0.7177 0.0595 0.090 Uiso 0.525(6) 1 calc PR A 2
C16' C 0.5408(9) 0.6711(5) 0.0930(5) 0.066(4) Uani 0.525(6) 1 d PDU A 2
H16D H 0.5567 0.6442 0.1048 0.098 Uiso 0.525(6) 1 calc PR A 2
H16E H 0.5158 0.6890 0.1128 0.098 Uiso 0.525(6) 1 calc PR A 2
H16F H 0.5872 0.6856 0.0825 0.098 Uiso 0.525(6) 1 calc PR A 2
Cu1 Cu 0.50466(3) 0.531561(17) 0.026097(15) 0.0221(2) Uani 1 1 d U . .
N1 N 0.8750 0.60418(19) -0.1250 0.0348(13) Uani 1 2 d SU . .
H1N H 0.8750 0.6319 -0.1250 0.042 Uiso 1 2 calc SR . .
N2 N 0.8750 0.3750 0.10868(18) 0.0342(13) Uani 1 2 d SU . .
H2N H 0.8750 0.3750 0.1343 0.041 Uiso 1 2 calc SR . .
O4 O 0.5870(2) 0.49779(11) 0.05417(10) 0.0334(6) Uani 1 1 d U . .

loop_
_atom_site_aniso_label
_atom_site_aniso_U_11
_atom_site_aniso_U_22
_atom_site_aniso_U_33
_atom_site_aniso_U_23
_atom_site_aniso_U_13
_atom_site_aniso_U_12
O3 0.0321(11) 0.0341(11) 0.0358(11) 0.0014(9) -0.0028(9) 0.0026(9)
O1 0.0306(11) 0.0341(11) 0.0334(11) 0.0016(9) 0.0033(9) -0.0023(9)
O2 0.0302(10) 0.0345(11) 0.0351(9) 0.0037(7) 0.0056(8) -0.0043(8)
C1 0.0261(13) 0.0283(13) 0.0286(13) 0.0014(10) 0.0012(10) -0.0001(10)
C2 0.0348(14) 0.0359(14) 0.0374(14) -0.0003(10) 0.0025(10) -0.0007(10)
C3 0.0359(14) 0.0373(14) 0.0378(14) -0.0015(10) 0.0035(10) -0.0009(10)
C4 0.0272(13) 0.0299(13) 0.0306(13) 0.0012(10) 0.0022(10) 0.0005(10)
C5 0.0292(13) 0.0304(13) 0.0324(13) -0.0008(10) 0.0017(10) -0.0004(10)
C6 0.0285(13) 0.0305(13) 0.0303(13) -0.0001(10) 0.0026(10) 0.0000(10)
C7 0.0260(13) 0.0277(13) 0.0277(13) 0.0024(10) -0.0004(10) 0.0006(10)
C8 0.0257(13) 0.0278(13) 0.0278(13) 0.0025(10) 0.0009(10) 0.0002(10)
C9 0.0268(13) 0.0295(13) 0.0295(13) 0.0019(10) 0.0001(10) 0.0006(10)
C10 0.0266(13) 0.0286(13) 0.0294(13) 0.0007(10) 0.0002(10) 0.0006(10)
C11 0.0294(13) 0.0315(13) 0.0304(13) 0.0002(10) -0.0008(10) 0.0008(10)
C12 0.0288(13) 0.0318(13) 0.0315(13) 0.0014(10) 0.0003(10) 0.0023(10)
C13 0.0363(14) 0.0379(14) 0.0373(14) -0.0021(10) -0.0004(10) 0.0031(10)
C14 0.0349(14) 0.0375(14) 0.0362(14) -0.0011(10) -0.0009(10) 0.0023(10)
O5 0.0439(11) 0.0397(8) 0.0417(11) -0.0064(8) 0.0001(9) 0.0017(8)
C15 0.0452(16) 0.0372(10) 0.0464(16) -0.0007(9) -0.0011(11) -0.0010(11)
N3 0.0510(19) 0.0489(19) 0.0484(18) -0.0027(10) 0.0011(11) 0.0006(11)
C16 0.075(4) 0.075(4) 0.075(4) -0.0003(11) -0.0001(11) -0.0007(11)
C17 0.055(2) 0.055(2) 0.055(2) -0.0040(11) 0.0031(11) 0.0038(11)
C15' 0.0448(15) 0.0460(14) 0.0469(17) -0.0012(11) 0.0015(11) 0.0028(9)
N3' 0.0511(17) 0.0461(11) 0.0513(18) -0.0031(11) 0.0014(11) 0.0003(10)
C17' 0.061(2) 0.058(2) 0.061(2) 0.0025(11) -0.0018(11) 0.0027(11)
C16' 0.066(4) 0.065(4) 0.065(4) -0.0001(11) -0.0003(11) -0.0005(11)
Cu1 0.0140(3) 0.0251(3) 0.0271(3) 0.0035(2) 0.0008(2) 0.0003(2)
N1 0.0340(16) 0.0342(16) 0.0363(16) 0.000 0.0031(10) 0.000
N2 0.0331(16) 0.0360(16) 0.0337(16) 0.000 0.000 0.0025(10)
O4 0.0301(10) 0.0358(9) 0.0342(10) 0.0038(8) -0.0050(8) 0.0033(8)

loop_
_atom_type_symbol
_atom_type_description
_atom_type_scat_dispersion_real
_atom_type_scat_dispersion_imag
_atom_type_scat_source
C C 0.0033 0.0016 'International Tables Vol C Tables 4.2.6.8 and 6.1.1.4'
H H 0.0000 0.0000 'International Tables Vol C Tables 4.2.6.8 and 6.1.1.4'
N N 0.0061 0.0033 'International Tables Vol C Tables 4.2.6.8 and 6.1.1.4'
O O 0.0106 0.0060 'International Tables Vol C Tables 4.2.6.8 and 6.1.1.4'
Cu Cu 0.3201 1.2651 'International Tables Vol C Tables 4.2.6.8 and 6.1.1.4'

loop_
_geom_angle_atom_site_label_1
_geom_angle_atom_site_label_2
_geom_angle_atom_site_label_3
_geom_angle
_geom_angle_site_symmetry_1
_geom_angle_site_symmetry_3
C8 O3 Cu1 127.2(3) . 17_665
C7 O1 Cu1 120.4(3) . 17_665
C7 O2 Cu1 125.8(3) . .
C6 C1 C2 118.1(4) . .
C6 C1 C7 120.9(4) . .
C2 C1 C7 121.0(4) . .
C3 C2 C1 121.2(5) . .
C3 C2 H2 119.4 . .
C1 C2 H2 119.4 . .
C2 C3 C4 120.5(5) . .
C2 C3 H3 119.8 . .
C4 C3 H3 119.8 . .
C5 C4 N1 119.1(4) . .
C5 C4 C3 118.6(4) . .
N1 C4 C3 122.3(4) . .
C6 C5 C4 121.0(4) . .
C6 C5 H5 119.5 . .
C4 C5 H5 119.5 . .
C5 C6 C1 120.6(4) . .
C5 C6 H6 119.7 . .
C1 C6 H6 119.7 . .
O2 C7 O1 125.0(4) . .
O2 C7 C1 117.3(4) . .
O1 C7 C1 117.6(4) . .
O4 C8 O3 125.1(4) . .
O4 C8 C9 118.4(4) . .
O3 C8 C9 116.5(4) . .
C14 C9 C10 119.0(4) . .
C14 C9 C8 119.8(4) . .
C10 C9 C8 121.3(4) . .
C11 C10 C9 120.1(4) . .
C11 C10 H10 119.9 . .
C9 C10 H10 119.9 . .
C10 C11 C12 121.4(4) . .
C10 C11 H11 119.3 . .
C12 C11 H11 119.3 . .
N2 C12 C11 119.8(4) . .
N2 C12 C13 122.4(5) . .
C11 C12 C13 117.8(4) . .
C14 C13 C12 120.9(4) . .
C14 C13 H13 119.6 . .
C12 C13 H13 119.6 . .
C13 C14 C9 120.8(4) . .
C13 C14 H14 119.6 . .
C9 C14 H14 119.6 . .
C15' O5 C15 43.1(7) . .
C15' O5 Cu1 127.3(6) . .
C15 O5 Cu1 118.1(6) . .
O5 C15 N3 105.1(9) . .
O5 C15 H15 127.4 . .
N3 C15 H15 127.4 . .
C17 N3 C16 119.7(12) . .
C17 N3 C15 134.4(10) . .
C16 N3 C15 94.1(11) . .
N3 C16 H16A 109.5 . .
N3 C16 H16B 109.5 . .
H16A C16 H16B 109.5 . .
N3 C16 H16C 109.5 . .
H16A C16 H16C 109.5 . .
H16B C16 H16C 109.5 . .
N3 C17 H17A 109.5 . .
N3 C17 H17B 109.5 . .
H17A C17 H17B 109.5 . .
N3 C17 H17C 109.5 . .
H17A C17 H17C 109.5 . .
H17B C17 H17C 109.5 . .
O5 C15' N3' 106.8(8) . .
O5 C15' H15' 126.6 . .
N3' C15' H15' 126.6 . .
C17' N3' C16' 117.0(10) . .
C17' N3' C15' 135.5(9) . .
C16' N3' C15' 103.0(9) . .
N3' C17' H17D 109.5 . .
N3' C17' H17E 109.5 . .
H17D C17' H17E 109.5 . .
N3' C17' H17F 109.5 . .
H17D C17' H17F 109.5 . .
H17E C17' H17F 109.5 . .
N3' C16' H16D 109.5 . .
N3' C16' H16E 109.5 . .
H16D C16' H16E 109.5 . .
N3' C16' H16F 109.5 . .
H16D C16' H16F 109.5 . .
H16E C16' H16F 109.5 . .
O1 Cu1 O2 168.43(14) 17_665 .
O1 Cu1 O3 87.14(14) 17_665 17_665
O2 Cu1 O3 91.58(15) . 17_665
O1 Cu1 O4 90.72(14) 17_665 .
O2 Cu1 O4 88.25(14) . .
O3 Cu1 O4 168.55(14) 17_665 .
O1 Cu1 O5 99.02(13) 17_665 .
O2 Cu1 O5 92.51(13) . .
O3 Cu1 O5 91.52(13) 17_665 .
O4 Cu1 O5 99.92(13) . .
O1 Cu1 Cu1 86.60(10) 17_665 17_665
O2 Cu1 Cu1 81.85(10) . 17_665
O3 Cu1 Cu1 80.68(10) 17_665 17_665
O4 Cu1 Cu1 87.97(10) . 17_665
O5 Cu1 Cu1 170.20(9) . 17_665
C4 N1 C4 128.3(6) 3_654 .
C4 N1 H1N 115.9 3_654 .
C4 N1 H1N 115.9 . .
C12 N2 C12 127.1(6) . 2_655
C12 N2 H2N 116.5 . .
C12 N2 H2N 116.5 2_655 .
C8 O4 Cu1 118.5(3) . .

loop_
_geom_bond_atom_site_label_1
_geom_bond_atom_site_label_2
_geom_bond_distance
_geom_bond_site_symmetry_2
O3 C8 1.264(6) .
O3 Cu1 1.964(3) 17_665
O1 C7 1.262(6) .
O1 Cu1 1.952(3) 17_665
O2 C7 1.259(6) .
O2 Cu1 1.959(3) .
C1 C6 1.396(7) .
C1 C2 1.398(7) .
C1 C7 1.484(6) .
C2 C3 1.366(7) .
C2 H2 0.9300 .
C3 C4 1.395(7) .
C3 H3 0.9300 .
C4 C5 1.391(7) .
C4 N1 1.392(5) .
C5 C6 1.369(7) .
C5 H5 0.9300 .
C6 H6 0.9300 .
C8 O4 1.263(6) .
C8 C9 1.499(6) .
C9 C14 1.387(6) .
C9 C10 1.393(7) .
C10 C11 1.379(7) .
C10 H10 0.9300 .
C11 C12 1.394(7) .
C11 H11 0.9300 .
C12 N2 1.386(5) .
C12 C13 1.401(7) .
C13 C14 1.375(6) .
C13 H13 0.9300 .
C14 H14 0.9300 .
O5 C15' 1.192(10) .
O5 C15 1.241(11) .
O5 Cu1 2.159(3) .
C15 N3 1.546(13) .
C15 H15 0.9300 .
N3 C17 1.436(14) .
N3 C16 1.458(16) .
C16 H16A 0.9600 .
C16 H16B 0.9600 .
C16 H16C 0.9600 .
C17 H17A 0.9600 .
C17 H17B 0.9600 .
C17 H17C 0.9600 .
C15' N3' 1.626(13) .
C15' H15' 0.9300 .
N3' C17' 1.450(13) .
N3' C16' 1.484(14) .
C17' H17D 0.9600 .
C17' H17E 0.9600 .
C17' H17F 0.9600 .
C16' H16D 0.9600 .
C16' H16E 0.9600 .
C16' H16F 0.9600 .
Cu1 O1 1.952(3) 17_665
Cu1 O3 1.964(3) 17_665
Cu1 O4 1.966(3) .
Cu1 Cu1 2.6298(11) 17_665
N1 C4 1.392(5) 3_654
N1 H1N 0.8600 .
N2 C12 1.386(5) 2_655
N2 H2N 0.8600 .

loop_
_geom_torsion_atom_site_label_1
_geom_torsion_atom_site_label_2
_geom_torsion_atom_site_label_3
_geom_torsion_atom_site_label_4
_geom_torsion
_geom_torsion_site_symmetry_1
_geom_torsion_site_symmetry_4
C6 C1 C2 C3 1.3(8) . .
C7 C1 C2 C3 180.0(5) . .
C1 C2 C3 C4 -2.0(8) . .
C2 C3 C4 C5 1.9(8) . .
C2 C3 C4 N1 -174.6(5) . .
N1 C4 C5 C6 175.6(4) . .
C3 C4 C5 C6 -1.0(7) . .
C4 C5 C6 C1 0.3(7) . .
C2 C1 C6 C5 -0.4(7) . .
C7 C1 C6 C5 -179.1(4) . .
Cu1 O2 C7 O1 7.1(7) . .
Cu1 O2 C7 C1 -173.5(3) . .
Cu1 O1 C7 O2 -7.6(6) 17_665 .
Cu1 O1 C7 C1 173.0(3) 17_665 .
C6 C1 C7 O2 -7.3(7) . .
C2 C1 C7 O2 174.0(4) . .
C6 C1 C7 O1 172.1(4) . .
C2 C1 C7 O1 -6.6(7) . .
Cu1 O3 C8 O4 7.3(7) 17_665 .
Cu1 O3 C8 C9 -172.3(3) 17_665 .
O4 C8 C9 C14 -170.4(4) . .
O3 C8 C9 C14 9.3(6) . .
O4 C8 C9 C10 10.5(7) . .
O3 C8 C9 C10 -169.8(4) . .
C14 C9 C10 C11 -0.6(7) . .
C8 C9 C10 C11 178.6(4) . .
C9 C10 C11 C12 0.5(7) . .
C10 C11 C12 N2 -176.3(4) . .
C10 C11 C12 C13 0.8(7) . .
N2 C12 C13 C14 175.1(4) . .
C11 C12 C13 C14 -1.9(7) . .
C12 C13 C14 C9 1.8(7) . .
C10 C9 C14 C13 -0.6(6) . .
C8 C9 C14 C13 -179.7(4) . .
C15' O5 C15 N3 43.3(9) . .
Cu1 O5 C15 N3 159.1(6) . .
O5 C15 N3 C17 -126.5(14) . .
O5 C15 N3 C16 93.5(12) . .
C15 O5 C15' N3' -41.5(9) . .
Cu1 O5 C15' N3' -134.5(6) . .
O5 C15' N3' C17' 133.3(13) . .
O5 C15' N3' C16' -72.6(11) . .
C7 O2 Cu1 O1 0.3(9) . 17_665
C7 O2 Cu1 O3 -83.1(4) . 17_665
C7 O2 Cu1 O4 85.4(4) . .
C7 O2 Cu1 O5 -174.7(4) . .
C7 O2 Cu1 Cu1 -2.8(4) . 17_665
C15' O5 Cu1 O1 -51.6(7) . 17_665
C15 O5 Cu1 O1 -102.2(7) . 17_665
C15' O5 Cu1 O2 127.4(7) . .
C15 O5 Cu1 O2 76.8(7) . .
C15' O5 Cu1 O3 35.7(7) . 17_665
C15 O5 Cu1 O3 -14.9(7) . 17_665
C15' O5 Cu1 O4 -144.0(7) . .
C15 O5 Cu1 O4 165.4(7) . .
C15' O5 Cu1 Cu1 72.8(9) . 17_665
C15 O5 Cu1 Cu1 22.2(10) . 17_665
C5 C4 N1 C4 153.1(5) . 3_654
C3 C4 N1 C4 -30.4(4) . 3_654
C11 C12 N2 C12 -152.6(5) . 2_655
C13 C12 N2 C12 30.4(4) . 2_655
O3 C8 O4 Cu1 -8.7(6) . .
C9 C8 O4 Cu1 170.9(3) . .
O1 Cu1 O4 C8 91.9(3) 17_665 .
O2 Cu1 O4 C8 -76.6(3) . .
O3 Cu1 O4 C8 12.8(9) 17_665 .
O5 Cu1 O4 C8 -168.8(3) . .
Cu1 Cu1 O4 C8 5.3(3) 17_665 .

loop_
_platon_squeeze_void_nr
_platon_squeeze_void_average_x
_platon_squeeze_void_average_y
_platon_squeeze_void_average_z
_platon_squeeze_void_volume
_platon_squeeze_void_count_electrons
_platon_squeeze_void_content
1 0.480 -0.017 -0.014 4747 842 ' '
